data_7233328
loop_
_publ_author_name
'Liu, Guocheng'
'Li, Yan'
'Lu, Zhenjie'
'Li, Xiaowu'
'Wang, Xiuli'
'Wang, Xiang'
'Chen, Xingxing'

_publ_section_title
;
 Versatile carboxylate-directed structures of ten 1D \\rightarrow 3D
 Ni(ii) coordination polymers: fluorescence behaviors and electrochemical
 activities
;
_journal_issue 35
_journal_name_full CrystEngComm
_journal_page_first 5344
_journal_paper_doi 10.1039/C9CE01060B
_journal_volume 21
_journal_year 2019
_chemical_formula_moiety 'C28 H25 N5 Ni O10, 2(H2 O)'
_chemical_formula_sum 'C28 H29 N5 Ni O12'
_chemical_formula_weight 686.25
_space_group_crystal_system triclinic
_space_group_IT_number 2
_space_group_name_Hall '-P 1'
_space_group_name_H-M_alt 'P -1'
_symmetry_space_group_name_Hall '-P 1'
_symmetry_space_group_name_H-M 'P -1'
_atom_sites_solution_hydrogens mixed
_audit_creation_method SHELXL-2014/7
_audit_update_record
;
2018-12-12 deposited with the CCDC.    2019-07-29 downloaded from the CCDC.
;
_cell_angle_alpha 96.988(2)
_cell_angle_beta 96.414(2)
_cell_angle_gamma 104.434(2)
_cell_formula_units_Z 2
_cell_length_a 7.9733(7)
_cell_length_b 13.0731(10)
_cell_length_c 15.2385(13)
_cell_measurement_reflns_used 1014
_cell_measurement_temperature 296(2)
_cell_measurement_theta_max 20.029
_cell_measurement_theta_min 2.279
_cell_volume 1510.1(2)
_computing_cell_refinement 'SAINT-plus (Bruker, 2007)'
_computing_data_collection 'APEX2 (Bruker, 2007)'
_computing_data_reduction 'SAINT-plus (Bruker, 2007)'
_computing_molecular_graphics SHELXTL
_computing_publication_material SHELXTL
_computing_structure_refinement 'SHELXL-2014/7 (Sheldrick, 2014)'
_computing_structure_solution 'SHELXTL (Sheldrick, 2008)'
_diffrn_ambient_temperature 296(2)
_diffrn_measured_fraction_theta_full 0.999
_diffrn_measured_fraction_theta_max 0.999
_diffrn_measurement_device_type 'Bruker APEXII CCD'
_diffrn_measurement_method '\f and \w scans'
_diffrn_radiation_type MoK\a
_diffrn_radiation_wavelength 0.71073
_diffrn_reflns_av_R_equivalents 0.0449
_diffrn_reflns_av_unetI/netI 0.0945
_diffrn_reflns_Laue_measured_fraction_full 0.999
_diffrn_reflns_Laue_measured_fraction_max 0.999
_diffrn_reflns_limit_h_max 9
_diffrn_reflns_limit_h_min -9
_diffrn_reflns_limit_k_max 15
_diffrn_reflns_limit_k_min -16
_diffrn_reflns_limit_l_max 13
_diffrn_reflns_limit_l_min -18
_diffrn_reflns_number 9544
_diffrn_reflns_point_group_measured_fraction_full 0.999
_diffrn_reflns_point_group_measured_fraction_max 0.999
_diffrn_reflns_theta_full 25.242
_diffrn_reflns_theta_max 26.021
_diffrn_reflns_theta_min 1.953
_exptl_absorpt_coefficient_mu 0.715
_exptl_absorpt_correction_T_max 0.900
_exptl_absorpt_correction_T_min 0.768
_exptl_absorpt_correction_type multi-scan
_exptl_absorpt_process_details '(SADABS; Sheldrick, 1996)'
_exptl_crystal_colour green
_exptl_crystal_density_diffrn 1.509
_exptl_crystal_description block
_exptl_crystal_F_000 712
_exptl_crystal_size_max 0.250
_exptl_crystal_size_mid 0.200
_exptl_crystal_size_min 0.150
_refine_diff_density_max 0.482
_refine_diff_density_min -0.411
_refine_diff_density_rms 0.079
_refine_ls_extinction_method none
_refine_ls_goodness_of_fit_ref 1.001
_refine_ls_hydrogen_treatment constr
_refine_ls_matrix_type full
_refine_ls_number_parameters 418
_refine_ls_number_reflns 5937
_refine_ls_number_restraints 0
_refine_ls_restrained_S_all 1.001
_refine_ls_R_factor_all 0.1082
_refine_ls_R_factor_gt 0.0545
_refine_ls_shift/su_max 0.000
_refine_ls_shift/su_mean 0.000
_refine_ls_structure_factor_coef Fsqd
_refine_ls_weighting_details 'w=1/[\s^2^(Fo^2^)+(0.0489P)^2^+0.3372P] where P=(Fo^2^+2Fc^2^)/3'
_refine_ls_weighting_scheme calc
_refine_ls_wR_factor_gt 0.1078
_refine_ls_wR_factor_ref 0.1314
_reflns_Friedel_coverage 0.000
_reflns_number_gt 3638
_reflns_number_total 5937
_reflns_threshold_expression 'I > 2\s(I)'
_cod_data_source_file c9ce01060b2.cif
_cod_data_source_block Ni-3
_cod_depositor_comments 'Adding full bibliography for 7233319--7233328.cif.'
_cod_database_code 7233328
_shelx_shelxl_version_number 2014/7
_shelx_space_group_comment
;
The symmetry employed for this shelxl refinement is uniquely defined
by the following loop, which should always be used as a source of
symmetry information in preference to the above space-group names.
They are only intended as comments.
;
_shelx_estimated_absorpt_t_min 0.842
_shelx_estimated_absorpt_t_max 0.900

loop_
_space_group_symop_operation_xyz
'x, y, z'
'-x, -y, -z'

loop_
_atom_site_label
_atom_site_type_symbol
_atom_site_fract_x
_atom_site_fract_y
_atom_site_fract_z
_atom_site_U_iso_or_equiv
_atom_site_adp_type
_atom_site_occupancy
_atom_site_site_symmetry_order
_atom_site_calc_flag
_atom_site_refinement_flags_posn
_atom_site_refinement_flags_adp
_atom_site_refinement_flags_occupancy
Ni1 Ni 0.5000 0.5000 0.5000 0.0264(2) Uani 1 2 d S . P
Ni2 Ni 0.0000 0.0000 1.0000 0.0234(2) Uani 1 2 d S . P
O1W O 0.7580(4) 0.5683(2) 0.55432(18) 0.0382(8) Uani 1 1 d . . .
H1A H 0.8334 0.5559 0.5932 0.046 Uiso 1 1 d R U .
H1B H 0.8091 0.6099 0.5207 0.046 Uiso 1 1 d R U .
O2W O 0.1858(4) 0.0494(2) 1.11465(17) 0.0332(7) Uani 1 1 d . . .
H2A H 0.1111 0.0188 1.1465 0.040 Uiso 1 1 d R U .
H2B H 0.2705 0.0189 1.1164 0.040 Uiso 1 1 d R U .
O3W O 0.7399(7) 0.8999(3) 0.4597(3) 0.120(2) Uani 1 1 d . . .
H3A H 0.7712 0.9350 0.5133 0.144 Uiso 1 1 d R U .
H3B H 0.7556 0.8367 0.4608 0.144 Uiso 1 1 d R U .
O4W O 0.9158(6) 1.0151(3) 0.6141(3) 0.0981(15) Uani 1 1 d . . .
H4A H 0.9567 1.0225 0.6696 0.118 Uiso 1 1 d R U .
H4B H 0.9870 1.0576 0.5877 0.118 Uiso 1 1 d R U .
O1 O 0.5468(4) 1.0332(2) 0.8293(2) 0.0468(8) Uani 1 1 d . . .
O2 O 0.9992(4) 1.5233(2) 0.6773(2) 0.0570(10) Uani 1 1 d . . .
O3 O 0.4611(4) 0.4364(2) 0.61265(18) 0.0357(7) Uani 1 1 d . . .
O4 O 0.2105(4) 0.3078(2) 0.5727(2) 0.0492(9) Uani 1 1 d . . .
O5 O 0.1635(4) 0.11124(19) 0.93763(17) 0.0298(7) Uani 1 1 d . . .
O6 O 0.0474(4) 0.0555(2) 0.79401(19) 0.0419(8) Uani 1 1 d . . .
O7 O 0.6550(5) 0.4327(3) 1.0143(2) 0.0644(11) Uani 1 1 d . . .
O8 O 0.7131(5) 0.5392(3) 0.9209(2) 0.0765(13) Uani 1 1 d . . .
N1 N 0.4343(5) 0.6417(2) 0.5635(2) 0.0330(9) Uani 1 1 d . . .
N2 N 0.4279(5) 1.0226(3) 0.6862(3) 0.0432(10) Uani 1 1 d . . .
H2 H 0.4303 1.0527 0.6390 0.052 Uiso 1 1 calc R U .
N3 N 1.1624(4) 1.5201(2) 0.8049(2) 0.0301(8) Uani 1 1 d . . .
H3 H 1.1822 1.4835 0.8462 0.036 Uiso 1 1 calc R U .
N4 N 1.1053(4) 1.8785(2) 0.9488(2) 0.0290(8) Uani 1 1 d . . .
N5 N 0.6320(5) 0.4556(3) 0.9401(2) 0.0386(9) Uani 1 1 d . . .
C1 C 0.5547(7) 0.7256(4) 0.6115(4) 0.0651(17) Uani 1 1 d . . .
H1 H 0.6706 0.7225 0.6191 0.078 Uiso 1 1 calc R U .
C2 C 0.5172(7) 0.8162(4) 0.6504(4) 0.0686(18) Uani 1 1 d . . .
H2C H 0.6071 0.8715 0.6837 0.082 Uiso 1 1 calc R U .
C3 C 0.3499(6) 0.8263(3) 0.6411(3) 0.0364(11) Uani 1 1 d . . .
C4 C 0.2265(6) 0.7398(3) 0.5936(3) 0.0455(12) Uani 1 1 d . . .
H4 H 0.1098 0.7411 0.5856 0.055 Uiso 1 1 calc R U .
C5 C 0.2714(6) 0.6505(3) 0.5573(3) 0.0429(12) Uani 1 1 d . . .
H5 H 0.1822 0.5929 0.5265 0.052 Uiso 1 1 calc R U .
C6 C 0.2987(6) 0.9221(3) 0.6835(3) 0.0425(12) Uani 1 1 d . . .
H6A H 0.1892 0.9251 0.6505 0.051 Uiso 1 1 calc R U .
H6B H 0.2789 0.9130 0.7440 0.051 Uiso 1 1 calc R U .
C7 C 0.5444(6) 1.0712(3) 0.7591(3) 0.0359(11) Uani 1 1 d . . .
C8 C 0.6727(5) 1.1742(3) 0.7522(3) 0.0300(10) Uani 1 1 d . . .
C9 C 0.7771(6) 1.2331(3) 0.8295(3) 0.0364(11) Uani 1 1 d . . .
H9 H 0.7681 1.2071 0.8834 0.044 Uiso 1 1 calc R U .
C10 C 0.8941(6) 1.3297(3) 0.8277(3) 0.0348(10) Uani 1 1 d . . .
H10 H 0.9627 1.3685 0.8804 0.042 Uiso 1 1 calc R U .
C11 C 0.9110(5) 1.3700(3) 0.7479(3) 0.0305(10) Uani 1 1 d . . .
C12 C 0.8091(6) 1.3100(3) 0.6714(3) 0.0465(13) Uani 1 1 d . . .
H12 H 0.8189 1.3356 0.6174 0.056 Uiso 1 1 calc R U .
C13 C 0.6932(7) 1.2134(3) 0.6726(3) 0.0475(13) Uani 1 1 d . . .
H13 H 0.6278 1.1739 0.6194 0.057 Uiso 1 1 calc R U .
C14 C 1.0272(6) 1.4766(3) 0.7403(3) 0.0315(10) Uani 1 1 d . . .
C15 C 1.2781(5) 1.6261(3) 0.8089(3) 0.0323(10) Uani 1 1 d . . .
H15A H 1.2856 1.6413 0.7485 0.039 Uiso 1 1 calc R U .
H15B H 1.3945 1.6271 0.8361 0.039 Uiso 1 1 calc R U .
C16 C 1.2189(5) 1.7129(3) 0.8609(3) 0.0280(9) Uani 1 1 d . . .
C17 C 1.3313(6) 1.8122(3) 0.8940(3) 0.0348(11) Uani 1 1 d . . .
H17 H 1.4493 1.8255 0.8881 0.042 Uiso 1 1 calc R U .
C18 C 1.2696(6) 1.8914(3) 0.9356(3) 0.0331(10) Uani 1 1 d . . .
H18 H 1.3481 1.9580 0.9557 0.040 Uiso 1 1 calc R U .
C19 C 0.9966(6) 1.7816(3) 0.9190(3) 0.0470(13) Uani 1 1 d . . .
H19 H 0.8804 1.7693 0.9284 0.056 Uiso 1 1 calc R U .
C20 C 1.0485(6) 1.6995(3) 0.8753(3) 0.0490(14) Uani 1 1 d . . .
H20 H 0.9672 1.6339 0.8550 0.059 Uiso 1 1 calc R U .
C21 C 0.3411(6) 0.3611(3) 0.6275(3) 0.0284(10) Uani 1 1 d . . .
C22 C 0.3584(5) 0.3349(3) 0.7212(3) 0.0251(9) Uani 1 1 d . . .
C23 C 0.2499(6) 0.2446(3) 0.7453(3) 0.0277(9) Uani 1 1 d . . .
H23 H 0.1627 0.1991 0.7022 0.033 Uiso 1 1 calc R U .
C24 C 0.2678(5) 0.2201(3) 0.8320(3) 0.0246(9) Uani 1 1 d . . .
C25 C 0.3929(5) 0.2903(3) 0.8962(3) 0.0264(9) Uani 1 1 d . . .
H25 H 0.4062 0.2772 0.9549 0.032 Uiso 1 1 calc R U .
C26 C 0.4983(5) 0.3805(3) 0.8720(3) 0.0274(9) Uani 1 1 d . . .
C27 C 0.4850(5) 0.4035(3) 0.7862(3) 0.0263(9) Uani 1 1 d . . .
H27 H 0.5599 0.4641 0.7721 0.032 Uiso 1 1 calc R U .
C28 C 0.1502(5) 0.1206(3) 0.8558(3) 0.0256(9) Uani 1 1 d . . .

loop_
_atom_site_aniso_label
_atom_site_aniso_U_11
_atom_site_aniso_U_22
_atom_site_aniso_U_33
_atom_site_aniso_U_23
_atom_site_aniso_U_13
_atom_site_aniso_U_12
Ni1 0.0297(5) 0.0243(4) 0.0218(4) 0.0098(3) 0.0017(3) -0.0010(3)
Ni2 0.0263(4) 0.0206(4) 0.0227(4) 0.0082(3) 0.0047(3) 0.0025(3)
O1W 0.0327(18) 0.0418(17) 0.0343(17) 0.0179(14) -0.0044(13) -0.0025(14)
O2W 0.0298(17) 0.0377(16) 0.0303(17) 0.0109(13) 0.0023(13) 0.0037(13)
O3W 0.216(6) 0.062(3) 0.056(3) 0.006(2) -0.039(3) 0.014(3)
O4W 0.102(4) 0.113(3) 0.049(3) -0.005(2) -0.013(2) -0.009(3)
O1 0.039(2) 0.0498(19) 0.053(2) 0.0266(17) 0.0037(16) 0.0074(15)
O2 0.053(2) 0.056(2) 0.051(2) 0.0316(18) -0.0163(17) -0.0062(17)
O3 0.0429(19) 0.0344(16) 0.0254(16) 0.0183(13) 0.0025(13) -0.0028(14)
O4 0.053(2) 0.0476(18) 0.0329(18) 0.0195(15) -0.0067(16) -0.0140(16)
O5 0.0364(18) 0.0279(14) 0.0247(16) 0.0126(12) 0.0071(13) 0.0027(13)
O6 0.050(2) 0.0370(17) 0.0280(17) 0.0099(14) 0.0070(15) -0.0102(15)
O7 0.075(3) 0.064(2) 0.035(2) 0.0118(18) -0.0208(18) -0.0085(19)
O8 0.089(3) 0.061(2) 0.045(2) 0.0062(19) 0.003(2) -0.040(2)
N1 0.038(2) 0.0284(19) 0.027(2) 0.0058(16) 0.0022(16) -0.0004(17)
N2 0.050(3) 0.0261(19) 0.046(2) 0.0048(18) 0.004(2) -0.0019(18)
N3 0.035(2) 0.0216(17) 0.032(2) 0.0050(15) -0.0008(16) 0.0060(16)
N4 0.028(2) 0.0235(17) 0.036(2) 0.0073(16) 0.0098(16) 0.0041(15)
N5 0.039(2) 0.041(2) 0.028(2) -0.0002(18) 0.0033(17) 0.0020(19)
C1 0.033(3) 0.046(3) 0.100(5) -0.021(3) -0.001(3) 0.002(2)
C2 0.042(3) 0.043(3) 0.103(5) -0.030(3) -0.001(3) 0.003(3)
C3 0.040(3) 0.032(2) 0.037(3) 0.012(2) 0.006(2) 0.008(2)
C4 0.030(3) 0.040(3) 0.060(3) -0.006(2) 0.003(2) 0.007(2)
C5 0.040(3) 0.032(2) 0.048(3) -0.005(2) -0.004(2) 0.004(2)
C6 0.040(3) 0.028(2) 0.055(3) 0.003(2) 0.007(2) 0.002(2)
C7 0.039(3) 0.028(2) 0.043(3) 0.008(2) 0.007(2) 0.011(2)
C8 0.032(3) 0.029(2) 0.034(3) 0.0076(19) 0.008(2) 0.0146(19)
C9 0.043(3) 0.037(2) 0.027(2) 0.008(2) 0.000(2) 0.008(2)
C10 0.033(3) 0.035(2) 0.031(3) 0.006(2) -0.004(2) 0.004(2)
C11 0.027(2) 0.032(2) 0.034(2) 0.009(2) 0.0038(19) 0.0093(19)
C12 0.051(3) 0.049(3) 0.029(3) 0.013(2) -0.001(2) -0.007(2)
C13 0.056(3) 0.040(3) 0.033(3) -0.002(2) -0.002(2) -0.005(2)
C14 0.032(3) 0.034(2) 0.030(2) 0.007(2) 0.0040(19) 0.010(2)
C15 0.030(3) 0.031(2) 0.036(3) 0.010(2) 0.0079(19) 0.0059(19)
C16 0.031(3) 0.023(2) 0.031(2) 0.0056(18) 0.0062(19) 0.0085(19)
C17 0.027(2) 0.029(2) 0.044(3) 0.004(2) 0.007(2) 0.0011(19)
C18 0.030(3) 0.028(2) 0.039(3) 0.002(2) 0.008(2) 0.0026(19)
C19 0.035(3) 0.026(2) 0.079(4) -0.002(2) 0.028(3) 0.003(2)
C20 0.037(3) 0.023(2) 0.078(4) -0.008(2) 0.013(3) -0.004(2)
C21 0.040(3) 0.023(2) 0.024(2) 0.0090(18) 0.005(2) 0.009(2)
C22 0.027(2) 0.025(2) 0.026(2) 0.0084(18) 0.0071(18) 0.0079(17)
C23 0.031(2) 0.0242(19) 0.027(2) 0.0062(17) 0.0042(17) 0.0051(16)
C24 0.027(2) 0.022(2) 0.026(2) 0.0078(18) 0.0084(18) 0.0054(17)
C25 0.032(2) 0.030(2) 0.022(2) 0.0107(18) 0.0108(18) 0.0100(19)
C26 0.027(2) 0.027(2) 0.025(2) 0.0040(18) -0.0004(17) 0.0015(18)
C27 0.028(2) 0.023(2) 0.032(2) 0.0125(18) 0.0106(18) 0.0072(17)
C28 0.028(2) 0.023(2) 0.029(2) 0.0099(19) 0.0117(19) 0.0054(18)

loop_
_atom_type_symbol
_atom_type_description
_atom_type_scat_dispersion_real
_atom_type_scat_dispersion_imag
_atom_type_scat_source
C C 0.0033 0.0016 'International Tables Vol C Tables 4.2.6.8 and 6.1.1.4'
H H 0.0000 0.0000 'International Tables Vol C Tables 4.2.6.8 and 6.1.1.4'
N N 0.0061 0.0033 'International Tables Vol C Tables 4.2.6.8 and 6.1.1.4'
O O 0.0106 0.0060 'International Tables Vol C Tables 4.2.6.8 and 6.1.1.4'
Ni Ni 0.3393 1.1124 'International Tables Vol C Tables 4.2.6.8 and 6.1.1.4'

loop_
_geom_angle_atom_site_label_1
_geom_angle_atom_site_label_2
_geom_angle_atom_site_label_3
_geom_angle
_geom_angle_site_symmetry_1
_geom_angle_site_symmetry_3
O3 Ni1 O3 180.0 . 2_666
O3 Ni1 O1W 90.93(11) . 2_666
O3 Ni1 O1W 89.07(11) 2_666 2_666
O3 Ni1 O1W 89.07(11) . .
O3 Ni1 O1W 90.93(11) 2_666 .
O1W Ni1 O1W 180.0 2_666 .
O3 Ni1 N1 92.07(12) . 2_666
O3 Ni1 N1 87.93(12) 2_666 2_666
O1W Ni1 N1 89.00(12) 2_666 2_666
O1W Ni1 N1 91.00(12) . 2_666
O3 Ni1 N1 87.93(12) . .
O3 Ni1 N1 92.07(12) 2_666 .
O1W Ni1 N1 91.00(12) 2_666 .
O1W Ni1 N1 89.00(12) . .
N1 Ni1 N1 180.00(17) 2_666 .
O2W Ni2 O2W 180.0 . 2_557
O2W Ni2 N4 85.67(12) . 2_677
O2W Ni2 N4 94.33(12) 2_557 2_677
O2W Ni2 N4 94.33(12) . 1_435
O2W Ni2 N4 85.67(12) 2_557 1_435
N4 Ni2 N4 180.0 2_677 1_435
O2W Ni2 O5 88.29(10) . .
O2W Ni2 O5 91.71(10) 2_557 .
N4 Ni2 O5 88.62(12) 2_677 .
N4 Ni2 O5 91.38(12) 1_435 .
O2W Ni2 O5 91.71(10) . 2_557
O2W Ni2 O5 88.29(10) 2_557 2_557
N4 Ni2 O5 91.38(12) 2_677 2_557
N4 Ni2 O5 88.62(12) 1_435 2_557
O5 Ni2 O5 180.0 . 2_557
Ni1 O1W H1A 137.2 . .
Ni1 O1W H1B 110.4 . .
H1A O1W H1B 110.3 . .
Ni2 O2W H2A 91.1 . .
Ni2 O2W H2B 115.5 . .
H2A O2W H2B 108.1 . .
H3A O3W H3B 107.7 . .
H4A O4W H4B 110.0 . .
C21 O3 Ni1 130.8(3) . .
C28 O5 Ni2 128.0(3) . .
C5 N1 C1 114.9(4) . .
C5 N1 Ni1 122.4(3) . .
C1 N1 Ni1 122.7(3) . .
C7 N2 C6 123.0(4) . .
C7 N2 H2 118.5 . .
C6 N2 H2 118.5 . .
C14 N3 C15 123.3(3) . .
C14 N3 H3 118.4 . .
C15 N3 H3 118.4 . .
C18 N4 C19 116.3(4) . .
C18 N4 Ni2 125.1(3) . 1_675
C19 N4 Ni2 118.3(3) . 1_675
O8 N5 O7 122.0(4) . .
O8 N5 C26 119.2(4) . .
O7 N5 C26 118.8(4) . .
N1 C1 C2 123.8(5) . .
N1 C1 H1 118.1 . .
C2 C1 H1 118.1 . .
C3 C2 C1 121.1(5) . .
C3 C2 H2C 119.5 . .
C1 C2 H2C 119.5 . .
C4 C3 C2 115.1(4) . .
C4 C3 C6 120.9(4) . .
C2 C3 C6 123.9(4) . .
C3 C4 C5 121.3(5) . .
C3 C4 H4 119.4 . .
C5 C4 H4 119.4 . .
N1 C5 C4 123.9(4) . .
N1 C5 H5 118.1 . .
C4 C5 H5 118.1 . .
N2 C6 C3 113.9(4) . .
N2 C6 H6A 108.8 . .
C3 C6 H6A 108.8 . .
N2 C6 H6B 108.8 . .
C3 C6 H6B 108.8 . .
H6A C6 H6B 107.7 . .
O1 C7 N2 121.8(4) . .
O1 C7 C8 120.8(4) . .
N2 C7 C8 117.3(4) . .
C13 C8 C9 118.2(4) . .
C13 C8 C7 123.6(4) . .
C9 C8 C7 118.2(4) . .
C10 C9 C8 120.8(4) . .
C10 C9 H9 119.6 . .
C8 C9 H9 119.6 . .
C9 C10 C11 120.7(4) . .
C9 C10 H10 119.7 . .
C11 C10 H10 119.7 . .
C12 C11 C10 118.0(4) . .
C12 C11 C14 117.6(4) . .
C10 C11 C14 124.3(4) . .
C13 C12 C11 121.7(4) . .
C13 C12 H12 119.1 . .
C11 C12 H12 119.1 . .
C12 C13 C8 120.5(4) . .
C12 C13 H13 119.7 . .
C8 C13 H13 119.7 . .
O2 C14 N3 120.8(4) . .
O2 C14 C11 121.6(4) . .
N3 C14 C11 117.7(4) . .
N3 C15 C16 113.3(3) . .
N3 C15 H15A 108.9 . .
C16 C15 H15A 108.9 . .
N3 C15 H15B 108.9 . .
C16 C15 H15B 108.9 . .
H15A C15 H15B 107.7 . .
C20 C16 C17 115.8(4) . .
C20 C16 C15 122.1(4) . .
C17 C16 C15 122.0(4) . .
C18 C17 C16 120.2(4) . .
C18 C17 H17 119.9 . .
C16 C17 H17 119.9 . .
N4 C18 C17 123.8(4) . .
N4 C18 H18 118.1 . .
C17 C18 H18 118.1 . .
N4 C19 C20 123.0(4) . .
N4 C19 H19 118.5 . .
C20 C19 H19 118.5 . .
C19 C20 C16 120.8(4) . .
C19 C20 H20 119.6 . .
C16 C20 H20 119.6 . .
O3 C21 O4 126.2(4) . .
O3 C21 C22 115.4(3) . .
O4 C21 C22 118.3(4) . .
C27 C22 C23 118.5(4) . .
C27 C22 C21 119.0(3) . .
C23 C22 C21 122.5(4) . .
C22 C23 C24 122.2(4) . .
C22 C23 H23 118.9 . .
C24 C23 H23 118.9 . .
C25 C24 C23 118.4(4) . .
C25 C24 C28 120.6(3) . .
C23 C24 C28 121.0(4) . .
C24 C25 C26 119.0(4) . .
C24 C25 H25 120.5 . .
C26 C25 H25 120.5 . .
C27 C26 C25 123.0(4) . .
C27 C26 N5 117.8(4) . .
C25 C26 N5 119.3(4) . .
C26 C27 C22 118.9(4) . .
C26 C27 H27 120.6 . .
C22 C27 H27 120.6 . .
O6 C28 O5 125.5(4) . .
O6 C28 C24 118.2(3) . .
O5 C28 C24 116.3(4) . .

loop_
_geom_bond_atom_site_label_1
_geom_bond_atom_site_label_2
_geom_bond_distance
_geom_bond_site_symmetry_2
Ni1 O3 2.018(3) .
Ni1 O3 2.018(3) 2_666
Ni1 O1W 2.059(3) 2_666
Ni1 O1W 2.059(3) .
Ni1 N1 2.192(3) 2_666
Ni1 N1 2.192(3) .
Ni2 O2W 2.082(2) .
Ni2 O2W 2.082(2) 2_557
Ni2 N4 2.085(3) 2_677
Ni2 N4 2.085(3) 1_435
Ni2 O5 2.094(3) .
Ni2 O5 2.094(3) 2_557
O1W H1A 0.8549 .
O1W H1B 0.8533 .
O2W H2A 0.8620 .
O2W H2B 0.8648 .
O3W H3A 0.8637 .
O3W H3B 0.8683 .
O4W H4A 0.8568 .
O4W H4B 0.8602 .
O1 C7 1.233(5) .
O2 C14 1.228(5) .
O3 C21 1.252(5) .
O4 C21 1.253(5) .
O5 C28 1.263(4) .
O6 C28 1.252(5) .
O7 N5 1.211(4) .
O8 N5 1.211(4) .
N1 C5 1.326(5) .
N1 C1 1.335(5) .
N2 C7 1.343(5) .
N2 C6 1.447(5) .
N2 H2 0.8600 .
N3 C14 1.332(5) .
N3 C15 1.451(5) .
N3 H3 0.8600 .
N4 C18 1.320(5) .
N4 C19 1.337(5) .
N5 C26 1.469(5) .
C1 C2 1.374(6) .
C1 H1 0.9300 .
C2 C3 1.367(6) .
C2 H2C 0.9300 .
C3 C4 1.363(6) .
C3 C6 1.506(6) .
C4 C5 1.375(6) .
C4 H4 0.9300 .
C5 H5 0.9300 .
C6 H6A 0.9700 .
C6 H6B 0.9700 .
C7 C8 1.498(6) .
C8 C13 1.384(6) .
C8 C9 1.385(5) .
C9 C10 1.376(6) .
C9 H9 0.9300 .
C10 C11 1.389(5) .
C10 H10 0.9300 .
C11 C12 1.371(6) .
C11 C14 1.495(5) .
C12 C13 1.369(6) .
C12 H12 0.9300 .
C13 H13 0.9300 .
C15 C16 1.507(5) .
C15 H15A 0.9700 .
C15 H15B 0.9700 .
C16 C20 1.371(6) .
C16 C17 1.379(5) .
C17 C18 1.371(5) .
C17 H17 0.9300 .
C18 H18 0.9300 .
C19 C20 1.370(6) .
C19 H19 0.9300 .
C20 H20 0.9300 .
C21 C22 1.507(5) .
C22 C27 1.383(5) .
C22 C23 1.395(5) .
C23 C24 1.397(5) .
C23 H23 0.9300 .
C24 C25 1.379(5) .
C24 C28 1.512(5) .
C25 C26 1.383(5) .
C25 H25 0.9300 .
C26 C27 1.376(5) .
C27 H27 0.9300 .

loop_
_geom_hbond_atom_site_label_D
_geom_hbond_atom_site_label_H
_geom_hbond_atom_site_label_A
_geom_hbond_distance_DH
_geom_hbond_distance_HA
_geom_hbond_distance_DA
_geom_hbond_angle_DHA
_geom_hbond_site_symmetry_A
O1W H1A O2 0.85 1.90 2.754(4) 178 1_545
O1W H1B O4 0.85 1.90 2.665(4) 148 2_666
O2W H2A O6 0.86 1.79 2.654(4) 175 2_557
O2W H2B O1 0.86 1.91 2.722(4) 157 2_667
O3W H3A O4W 0.86 1.84 2.668(5) 159 .
O3W H3B O4 0.87 1.99 2.833(5) 164 2_666
O4W H4A O6 0.86 1.91 2.762(5) 174 1_665
O4W H4B O3W 0.86 2.33 3.083(7) 147 2_776

loop_
_geom_torsion_atom_site_label_1
_geom_torsion_atom_site_label_2
_geom_torsion_atom_site_label_3
_geom_torsion_atom_site_label_4
_geom_torsion
_geom_torsion_site_symmetry_1
C5 N1 C1 C2 -1.6(8) .
Ni1 N1 C1 C2 178.7(5) .
N1 C1 C2 C3 -0.7(10) .
C1 C2 C3 C4 2.0(8) .
C1 C2 C3 C6 178.6(5) .
C2 C3 C4 C5 -1.0(7) .
C6 C3 C4 C5 -177.8(4) .
C1 N1 C5 C4 2.6(7) .
Ni1 N1 C5 C4 -177.6(4) .
C3 C4 C5 N1 -1.4(8) .
C7 N2 C6 C3 -98.4(5) .
C4 C3 C6 N2 -147.0(4) .
C2 C3 C6 N2 36.5(7) .
C6 N2 C7 O1 -1.0(7) .
C6 N2 C7 C8 179.1(4) .
O1 C7 C8 C13 170.7(4) .
N2 C7 C8 C13 -9.4(6) .
O1 C7 C8 C9 -8.9(6) .
N2 C7 C8 C9 171.0(4) .
C13 C8 C9 C10 2.1(6) .
C7 C8 C9 C10 -178.3(4) .
C8 C9 C10 C11 -0.5(7) .
C9 C10 C11 C12 -0.7(7) .
C9 C10 C11 C14 176.5(4) .
C10 C11 C12 C13 0.2(7) .
C14 C11 C12 C13 -177.2(4) .
C11 C12 C13 C8 1.4(8) .
C9 C8 C13 C12 -2.5(7) .
C7 C8 C13 C12 177.9(4) .
C15 N3 C14 O2 3.8(7) .
C15 N3 C14 C11 -175.6(4) .
C12 C11 C14 O2 20.8(6) .
C10 C11 C14 O2 -156.4(4) .
C12 C11 C14 N3 -159.7(4) .
C10 C11 C14 N3 23.1(6) .
C14 N3 C15 C16 90.3(5) .
N3 C15 C16 C20 -21.4(6) .
N3 C15 C16 C17 161.3(4) .
C20 C16 C17 C18 -2.0(6) .
C15 C16 C17 C18 175.4(4) .
C19 N4 C18 C17 0.0(6) .
Ni2 N4 C18 C17 -173.5(3) 1_675
C16 C17 C18 N4 1.8(7) .
C18 N4 C19 C20 -1.4(7) .
Ni2 N4 C19 C20 172.6(4) 1_675
N4 C19 C20 C16 1.0(8) .
C17 C16 C20 C19 0.8(7) .
C15 C16 C20 C19 -176.7(4) .
Ni1 O3 C21 O4 -1.5(7) .
Ni1 O3 C21 C22 179.1(2) .
O3 C21 C22 C27 9.9(5) .
O4 C21 C22 C27 -169.6(4) .
O3 C21 C22 C23 -170.9(4) .
O4 C21 C22 C23 9.6(6) .
C27 C22 C23 C24 -1.5(6) .
C21 C22 C23 C24 179.3(4) .
C22 C23 C24 C25 2.5(6) .
C22 C23 C24 C28 -179.0(4) .
C23 C24 C25 C26 -1.6(6) .
C28 C24 C25 C26 179.9(4) .
C24 C25 C26 C27 -0.4(6) .
C24 C25 C26 N5 -180.0(4) .
O8 N5 C26 C27 7.1(6) .
O7 N5 C26 C27 -174.3(4) .
O8 N5 C26 C25 -173.3(4) .
O7 N5 C26 C25 5.3(6) .
C25 C26 C27 C22 1.4(6) .
N5 C26 C27 C22 -179.0(4) .
C23 C22 C27 C26 -0.5(6) .
C21 C22 C27 C26 178.8(4) .
Ni2 O5 C28 O6 -9.7(6) .
Ni2 O5 C28 C24 169.5(2) .
C25 C24 C28 O6 -174.9(4) .
C23 C24 C28 O6 6.7(6) .
C25 C24 C28 O5 5.9(6) .
C23 C24 C28 O5 -172.6(4) .
